data_4029523
loop_
_publ_author_name
'Yoneda, Tetsuya'
'Tabata, Hidetsugu'
'Nakagomi, Jun'
'Tasaka, Tomohiko'
'Oshitari, Tetsuta'
'Takahashi, Hideyo'
'Natsugari, Hideaki'

_publ_section_title
;
 N-Benzoyl- and N-Sulfonyl-1,5-benzodiazepines: Comparison of Their
 Atropisomeric and Conformational Properties.
;
_journal_issue 12
_journal_name_full 'The Journal of organic chemistry'
_journal_page_first 5717
_journal_page_last 5727
_journal_paper_doi 10.1021/jo5008509
_journal_volume 79
_journal_year 2014
_chemical_absolute_configuration 'CHOOSE rm ad rmad syn or unk'
_chemical_formula_moiety 'C18 H20 N2 O3 S'
_chemical_formula_sum 'C18 H20 N2 O3 S'
_chemical_formula_weight 344.43
_space_group_IT_number 19
_symmetry_cell_setting orthorhombic
_symmetry_Int_Tables_number 19
_symmetry_space_group_name_Hall 'P 2ac 2ab'
_symmetry_space_group_name_H-M 'P 21 21 21'
_atom_sites_solution_hydrogens geom
_atom_sites_solution_primary direct
_atom_sites_solution_secondary difmap
_cell_angle_alpha 90.0000
_cell_angle_beta 90.0000
_cell_angle_gamma 90.0000
_cell_formula_units_Z 4
_cell_length_a 6.53799(12)
_cell_length_b 13.6252(3)
_cell_length_c 18.5986(4)
_cell_measurement_reflns_used 13298
_cell_measurement_temperature 173
_cell_measurement_theta_max 68.24
_cell_measurement_theta_min 3.25
_cell_volume 1656.79(6)
_computing_cell_refinement 'RAPID AUTO'
_computing_data_collection 'RAPID AUTO (Rigaku, ????)'
_computing_data_reduction 'RAPID AUTO'
_computing_molecular_graphics 'CrystalStructure 4.0'
_computing_publication_material 'CrystalStructure 4.0 (Rigaku, 2010)'
_computing_structure_refinement 'CRYSTALS (Carruthers, et al., 1999)'
_computing_structure_solution 'SIR92 (Altomare, et al., 1994)'
_diffrn_ambient_temperature 173
_diffrn_detector_area_resol_mean 10.000
_diffrn_measured_fraction_theta_full 0.998
_diffrn_measured_fraction_theta_max 0.998
_diffrn_measurement_device_type 'Rigaku R-AXIS RAPID'
_diffrn_measurement_method \w
_diffrn_radiation_type 'Cu K\a'
_diffrn_radiation_wavelength 1.54187
_diffrn_reflns_av_R_equivalents 0.0343
_diffrn_reflns_limit_h_max 7
_diffrn_reflns_limit_h_min -7
_diffrn_reflns_limit_k_max 16
_diffrn_reflns_limit_k_min -15
_diffrn_reflns_limit_l_max 22
_diffrn_reflns_limit_l_min -22
_diffrn_reflns_number 17031
_diffrn_reflns_theta_full 68.24
_diffrn_reflns_theta_max 68.24
_diffrn_standards_number 0
_exptl_absorpt_coefficient_mu 1.898
_exptl_absorpt_correction_T_max 0.827
_exptl_absorpt_correction_T_min 0.732
_exptl_absorpt_correction_type multi-scan
_exptl_absorpt_process_details 'ABSCOR (Rigaku, 1995)'
_exptl_crystal_colour colorless
_exptl_crystal_density_diffrn 1.381
_exptl_crystal_density_method 'not measured'
_exptl_crystal_description block
_exptl_crystal_F_000 728.00
_exptl_crystal_size_max 0.200
_exptl_crystal_size_mid 0.200
_exptl_crystal_size_min 0.100
_refine_diff_density_max 0.469
_refine_diff_density_min -0.562
_refine_ls_abs_structure_details 'Flack, H. D. (1983), Acta Cryst. A39, 876-881.  1254 Friedel Pairs'
_refine_ls_abs_structure_Flack -0.007(17)
_refine_ls_extinction_method none
_refine_ls_goodness_of_fit_ref 1.118
_refine_ls_hydrogen_treatment mixed
_refine_ls_number_parameters 280
_refine_ls_number_reflns 3020
_refine_ls_R_factor_gt 0.0331
_refine_ls_shift/su_max 0.002
_refine_ls_structure_factor_coef Fsqd
_refine_ls_weighting_details 'w = 1/[0.0010Fo^2^ + 1.0000\s(Fo^2^)]/(4Fo^2^)'
_refine_ls_weighting_scheme calc
_refine_ls_wR_factor_ref 0.0942
_reflns_number_gt 2765
_reflns_number_total 3020
_reflns_threshold_expression F^2^>2.0\s(F^2^)
_cod_data_source_file jo5008509_si_001.cif
_cod_data_source_block 120514
_cod_depositor_comments 'Adding full bibliography for 4029521--4029530.cif.'
_cod_original_cell_volume 1656.78(6)
_cod_database_code 4029523

loop_
_symmetry_equiv_pos_site_id
_symmetry_equiv_pos_as_xyz
1 +X,+Y,+Z
2 1/2+X,1/2-Y,-Z
3 -X,1/2+Y,1/2-Z
4 1/2-X,-Y,1/2+Z

loop_
_atom_site_label
_atom_site_type_symbol
_atom_site_fract_x
_atom_site_fract_y
_atom_site_fract_z
_atom_site_U_iso_or_equiv
_atom_site_adp_type
_atom_site_occupancy
_atom_site_symmetry_multiplicity
_atom_site_calc_flag
_atom_site_refinement_flags
S1 S 0.30280(8) 1.00575(4) 0.78240(3) 0.02402(13) Uani 1.0 4 d .
O1 O -0.1271(3) 0.86107(13) 0.94676(9) 0.0432(6) Uani 1.0 4 d .
O2 O 0.5110(3) 1.03681(11) 0.78716(8) 0.0298(4) Uani 1.0 4 d .
O3 O 0.1882(3) 1.02056(12) 0.71748(8) 0.0337(4) Uani 1.0 4 d .
N1 N 0.1635(3) 0.94632(13) 0.97073(9) 0.0272(5) Uani 1.0 4 d .
N2 N 0.1801(3) 1.06533(12) 0.84574(8) 0.0221(4) Uani 1.0 4 d .
C1 C -0.0337(4) 0.93849(17) 0.94673(11) 0.0297(6) Uani 1.0 4 d .
C2 C -0.1300(4) 1.03305(17) 0.92061(12) 0.0295(6) Uani 1.0 4 d .
C3 C -0.0468(4) 1.06552(18) 0.84759(12) 0.0280(6) Uani 1.0 4 d .
C4 C 0.2860(4) 1.09507(15) 0.90987(11) 0.0228(5) Uani 1.0 4 d .
C5 C 0.3938(4) 1.18400(15) 0.91095(11) 0.0249(6) Uani 1.0 4 d .
C6 C 0.4915(4) 1.21141(17) 0.97481(12) 0.0326(6) Uani 1.0 4 d .
C7 C 0.4786(4) 1.15368(18) 1.03542(13) 0.0347(7) Uani 1.0 4 d .
C8 C 0.3685(4) 1.06715(17) 1.03505(11) 0.0314(6) Uani 1.0 4 d .
C9 C 0.2702(4) 1.03691(15) 0.97203(11) 0.0228(5) Uani 1.0 4 d .
C10 C 0.2687(5) 0.8594(2) 1.00014(15) 0.0388(8) Uani 1.0 4 d .
C11 C 0.4088(5) 1.24901(16) 0.84555(12) 0.0357(7) Uani 1.0 4 d .
C12 C 0.2956(4) 0.87892(15) 0.80233(11) 0.0261(6) Uani 1.0 4 d .
C13 C 0.1187(4) 0.82475(17) 0.79042(12) 0.0315(6) Uani 1.0 4 d .
C14 C 0.1145(4) 0.72649(17) 0.81036(12) 0.0331(7) Uani 1.0 4 d .
C15 C 0.2846(4) 0.68138(16) 0.83981(11) 0.0304(6) Uani 1.0 4 d .
C16 C 0.4624(5) 0.73594(18) 0.84777(12) 0.0360(7) Uani 1.0 4 d .
C17 C 0.4691(4) 0.83481(17) 0.83030(12) 0.0298(6) Uani 1.0 4 d .
C18 C 0.2755(6) 0.57562(19) 0.86501(14) 0.0389(8) Uani 1.0 4 d .
H1 H -0.279(5) 1.0195(18) 0.9174(13) 0.034(7) Uiso 1.0 4 d .
H2 H -0.112(4) 1.0828(18) 0.9537(12) 0.030(7) Uiso 1.0 4 d .
H3 H -0.093(4) 1.1249(19) 0.8379(11) 0.024(6) Uiso 1.0 4 d .
H4 H -0.091(4) 1.0234(17) 0.8141(11) 0.016(6) Uiso 1.0 4 d .
H5 H 0.5697 1.2684 0.9757 0.0390 Uiso 1.0 4 calc R
H6 H 0.539(5) 1.1720(18) 1.0775(16) 0.046(8) Uiso 1.0 4 d .
H7 H 0.3575 1.0291 1.0764 0.0379 Uiso 1.0 4 calc R
H8 H 0.189(5) 0.805(2) 0.9893(15) 0.044(8) Uiso 1.0 4 d .
H9 H 0.288(5) 0.866(3) 1.0516(17) 0.059(9) Uiso 1.0 4 d .
H10 H 0.413(5) 0.856(2) 0.9848(15) 0.049(9) Uiso 1.0 4 d .
H11 H 0.4455 1.3145 0.8596 0.0428 Uiso 1.0 4 calc R
H12 H 0.5105 1.2235 0.8134 0.0434 Uiso 1.0 4 calc R
H13 H 0.2785 1.2501 0.8217 0.0432 Uiso 1.0 4 calc R
H14 H -0.018(5) 0.8556(18) 0.7716(13) 0.035(7) Uiso 1.0 4 d .
H15 H -0.0032 0.6894 0.8033 0.0396 Uiso 1.0 4 calc R
H16 H 0.596(5) 0.702(2) 0.8645(14) 0.045(8) Uiso 1.0 4 d .
H17 H 0.582(5) 0.8708(18) 0.8381(12) 0.030(7) Uiso 1.0 4 d .
H18 H 0.191(6) 0.538(3) 0.8309(17) 0.062(9) Uiso 1.0 4 d .
H19 H 0.400(6) 0.543(3) 0.8639(16) 0.062(10) Uiso 1.0 4 d .
H20 H 0.232(5) 0.575(3) 0.9117(17) 0.055(9) Uiso 1.0 4 d .

loop_
_atom_site_aniso_label
_atom_site_aniso_U_11
_atom_site_aniso_U_22
_atom_site_aniso_U_33
_atom_site_aniso_U_12
_atom_site_aniso_U_13
_atom_site_aniso_U_23
S1 0.0237(3) 0.0280(3) 0.0204(3) 0.0008(2) 0.0000(2) -0.00111(19)
O1 0.0486(12) 0.0379(10) 0.0431(10) -0.0179(9) 0.0051(9) 0.0008(8)
O2 0.0230(8) 0.0349(8) 0.0315(8) -0.0016(7) 0.0060(7) -0.0008(7)
O3 0.0377(10) 0.0419(9) 0.0216(7) 0.0056(8) -0.0041(7) -0.0006(7)
N1 0.0280(11) 0.0262(9) 0.0273(9) -0.0002(9) 0.0010(8) 0.0034(8)
N2 0.0169(9) 0.0271(8) 0.0221(8) -0.0015(8) -0.0002(7) -0.0014(7)
C1 0.0328(14) 0.0324(12) 0.0239(11) -0.0071(11) 0.0073(10) -0.0014(9)
C2 0.0198(12) 0.0361(13) 0.0326(12) 0.0010(10) 0.0010(10) -0.0058(10)
C3 0.0214(12) 0.0307(12) 0.0319(12) 0.0033(10) -0.0036(10) -0.0018(11)
C4 0.0176(11) 0.0271(10) 0.0239(10) 0.0031(9) -0.0013(9) -0.0027(8)
C5 0.0188(11) 0.0261(11) 0.0298(11) 0.0025(9) 0.0059(9) -0.0029(8)
C6 0.0214(12) 0.0316(12) 0.0448(13) 0.0003(10) 0.0014(11) -0.0123(11)
C7 0.0251(13) 0.0469(15) 0.0320(12) 0.0050(11) -0.0083(11) -0.0131(11)
C8 0.0278(13) 0.0393(12) 0.0272(11) 0.0090(11) -0.0039(10) 0.0002(10)
C9 0.0173(12) 0.0268(10) 0.0245(10) 0.0021(8) 0.0007(9) -0.0015(8)
C10 0.0464(18) 0.0348(13) 0.0352(14) 0.0077(13) 0.0051(12) 0.0104(11)
C11 0.0406(15) 0.0275(11) 0.0391(13) -0.0032(11) 0.0087(12) -0.0006(10)
C12 0.0273(12) 0.0273(10) 0.0237(10) 0.0029(10) 0.0005(9) -0.0055(8)
C13 0.0240(12) 0.0335(11) 0.0371(12) 0.0019(10) -0.0025(11) -0.0069(10)
C14 0.0286(14) 0.0340(13) 0.0365(12) -0.0038(11) 0.0023(11) -0.0102(10)
C15 0.0399(14) 0.0294(11) 0.0220(10) -0.0026(11) 0.0028(11) -0.0047(9)
C16 0.0369(15) 0.0378(13) 0.0333(13) 0.0053(11) -0.0095(11) 0.0010(10)
C17 0.0240(13) 0.0342(12) 0.0312(11) -0.0032(10) -0.0065(10) -0.0033(10)
C18 0.0506(19) 0.0362(13) 0.0299(13) -0.0009(13) 0.0055(13) 0.0015(11)

loop_
_atom_type_symbol
_atom_type_description
_atom_type_scat_dispersion_real
_atom_type_scat_dispersion_imag
_atom_type_scat_source
C C 0.0181 0.0091
;
International Tables for Crystallography
(1992, Vol. C, Tables 4.2.6.8 and 6.1.1.4)
;
H H 0.0000 0.0000
;
International Tables for Crystallography
(1992, Vol. C, Table 6.1.1.4)
;
O O 0.0492 0.0322
;
International Tables for Crystallography
(1992, Vol. C, Tables 4.2.6.8 and 6.1.1.4)
;
N N 0.0311 0.0180
;
International Tables for Crystallography
(1992, Vol. C, Tables 4.2.6.8 and 6.1.1.4)
;
S S 0.3331 0.5567
;
International Tables for Crystallography
(1992, Vol. C, Tables 4.2.6.8 and 6.1.1.4)
;

loop_
_geom_angle_atom_site_label_1
_geom_angle_atom_site_label_2
_geom_angle_atom_site_label_3
_geom_angle
_geom_angle_publ_flag
O2 S1 O3 120.53(10) yes
O2 S1 N2 105.97(9) yes
O2 S1 C12 107.58(11) yes
O3 S1 N2 106.22(10) yes
O3 S1 C12 107.45(10) yes
N2 S1 C12 108.67(10) yes
C1 N1 C9 122.47(19) yes
C1 N1 C10 119.9(2) yes
C9 N1 C10 117.6(2) yes
S1 N2 C3 120.44(14) yes
S1 N2 C4 119.98(15) yes
C3 N2 C4 117.51(17) yes
O1 C1 N1 122.6(3) yes
O1 C1 C2 121.9(3) yes
N1 C1 C2 115.5(2) yes
C1 C2 C3 112.56(19) yes
N2 C3 C2 112.06(18) yes
N2 C4 C5 119.85(18) yes
N2 C4 C9 119.21(18) yes
C5 C4 C9 120.84(19) yes
C4 C5 C6 118.2(2) yes
C4 C5 C11 121.92(19) yes
C6 C5 C11 119.9(2) yes
C5 C6 C7 120.9(3) yes
C6 C7 C8 121.0(3) yes
C7 C8 C9 119.7(2) yes
N1 C9 C4 120.87(19) yes
N1 C9 C8 119.79(19) yes
C4 C9 C8 119.3(2) yes
S1 C12 C13 120.51(18) yes
S1 C12 C17 118.76(18) yes
C13 C12 C17 120.7(2) yes
C12 C13 C14 119.0(3) yes
C13 C14 C15 121.2(3) yes
C14 C15 C16 118.5(2) yes
C14 C15 C18 120.8(3) yes
C16 C15 C18 120.6(3) yes
C15 C16 C17 121.5(3) yes
C12 C17 C16 118.9(3) yes
C1 C2 H1 105.6(15) no
C1 C2 H2 110.9(15) no
C3 C2 H1 110.4(14) no
C3 C2 H2 109.6(15) no
H1 C2 H2 108(3) no
N2 C3 H3 109.6(17) no
N2 C3 H4 107.9(15) no
C2 C3 H3 109.1(15) no
C2 C3 H4 108.5(14) no
H3 C3 H4 110(2) no
C5 C6 H5 119.268 no
C7 C6 H5 119.761 no
C6 C7 H6 121.3(17) no
C8 C7 H6 117.6(17) no
C7 C8 H7 120.820 no
C9 C8 H7 119.504 no
N1 C10 H8 107.6(18) no
N1 C10 H9 110.8(19) no
N1 C10 H10 112.1(17) no
H8 C10 H9 111(3) no
H8 C10 H10 116(3) no
H9 C10 H10 99(3) no
C5 C11 H11 109.994 no
C5 C11 H12 109.607 no
C5 C11 H13 108.894 no
H11 C11 H12 109.442 no
H11 C11 H13 109.449 no
H12 C11 H13 109.439 no
C12 C13 H14 123.3(14) no
C14 C13 H14 117.4(14) no
C13 C14 H15 120.120 no
C15 C14 H15 118.669 no
C15 C16 H16 120.1(16) no
C17 C16 H16 118.4(16) no
C12 C17 H17 119.8(16) no
C16 C17 H17 121.3(16) no
C15 C18 H18 108.4(19) no
C15 C18 H19 115(2) no
C15 C18 H20 108(2) no
H18 C18 H19 103(3) no
H18 C18 H20 116(3) no
H19 C18 H20 107(3) no

loop_
_geom_bond_atom_site_label_1
_geom_bond_atom_site_label_2
_geom_bond_distance
_geom_bond_publ_flag
S1 O2 1.4280(16) yes
S1 O3 1.4352(17) yes
S1 N2 1.6403(17) yes
S1 C12 1.768(3) yes
O1 C1 1.219(3) yes
N1 C1 1.368(3) yes
N1 C9 1.418(3) yes
N1 C10 1.475(4) yes
N2 C3 1.484(3) yes
N2 C4 1.438(3) yes
C1 C2 1.514(4) yes
C2 C3 1.528(4) yes
C4 C5 1.402(3) yes
C4 C9 1.405(3) yes
C5 C6 1.399(3) yes
C5 C11 1.508(3) yes
C6 C7 1.377(4) yes
C7 C8 1.381(4) yes
C8 C9 1.399(3) yes
C12 C13 1.390(4) yes
C12 C17 1.385(4) yes
C13 C14 1.389(4) yes
C14 C15 1.384(4) yes
C15 C16 1.388(4) yes
C15 C18 1.516(4) yes
C16 C17 1.386(4) yes
C2 H1 1.00(3) no
C2 H2 0.92(3) no
C3 H3 0.88(3) no
C3 H4 0.90(3) no
C6 H5 0.930 no
C7 H6 0.91(3) no
C8 H7 0.930 no
C10 H8 0.93(3) no
C10 H9 0.97(4) no
C10 H10 0.99(4) no
C11 H11 0.960 no
C11 H12 0.960 no
C11 H13 0.960 no
C13 H14 1.05(3) no
C14 H15 0.930 no
C16 H16 1.03(3) no
C17 H17 0.90(3) no
C18 H18 0.98(4) no
C18 H19 0.93(4) no
C18 H20 0.91(4) no

loop_
_geom_contact_atom_site_label_1
_geom_contact_atom_site_label_2
_geom_contact_distance
_geom_contact_publ_flag
_geom_contact_site_symmetry_2
S1 C5 3.460(3) no .
S1 C9 3.559(3) no .
S1 C11 3.584(3) no .
O1 C3 3.382(3) no .
O1 C9 3.565(3) no .
O1 C10 2.771(4) no .
O1 C13 3.359(3) no .
O1 C14 3.506(3) no .
O2 C4 2.829(3) no .
O2 C5 3.148(3) no .
O2 C11 3.160(3) no .
O2 C17 2.880(3) no .
O3 C3 2.931(3) no .
O3 C13 3.027(3) no .
N1 N2 2.836(3) no .
N1 C3 3.126(3) no .
N1 C12 3.376(3) no .
N2 C1 2.910(3) no .
N2 C11 2.915(3) no .
N2 C13 3.459(3) no .
C1 C4 3.064(4) no .
C1 C8 3.562(4) no .
C1 C12 3.536(4) no .
C1 C13 3.442(4) no .
C2 C4 2.855(4) no .
C2 C9 2.786(4) no .
C3 C5 3.506(4) no .
C3 C9 3.131(3) no .
C3 C12 3.491(4) no .
C4 C7 2.770(4) no .
C4 C12 3.561(3) no .
C5 C8 2.809(3) no .
C6 C9 2.784(4) no .
C8 C10 2.976(4) no .
C10 C16 3.531(4) no .
C10 C17 3.436(4) no .
C12 C15 2.781(3) no .
C13 C16 2.766(4) no .
C14 C17 2.773(4) no .
O1 C10 3.235(4) no 2_467
O1 C17 3.434(3) no 1_455
O2 C2 3.417(3) no 1_655
O2 C3 3.127(3) no 1_655
O2 C15 3.353(3) no 3_656
O2 C18 3.200(4) no 3_656
O3 C14 3.473(3) no 3_556
O3 C18 3.480(4) no 3_556
C2 O2 3.417(3) no 1_455
C3 O2 3.127(3) no 1_455
C6 C6 3.560(4) no 2_477
C6 C6 3.560(4) no 2_577
C10 O1 3.235(4) no 2_567
C11 C17 3.564(4) no 3_656
C14 O3 3.473(3) no 3_546
C15 O2 3.353(3) no 3_646
C17 O1 3.434(3) no 1_655
C17 C11 3.564(4) no 3_646
C18 O2 3.200(4) no 3_646
C18 O3 3.480(4) no 3_546
S1 H3 3.22(3) no .
S1 H4 2.65(3) no .
S1 H12 3.3137 no .
S1 H13 3.4127 no .
S1 H14 2.94(3) no .
S1 H17 2.79(3) no .
O1 H1 2.44(3) no .
O1 H2 3.03(3) no .
O1 H4 3.32(3) no .
O1 H8 2.34(3) no .
O1 H9 3.34(4) no .
O1 H14 3.34(3) no .
O2 H12 2.5903 no .
O2 H13 3.3423 no .
O2 H17 2.50(3) no .
O3 H3 3.23(3) no .
O3 H4 2.56(3) no .
O3 H14 2.81(3) no .
N1 H1 3.22(3) no .
N1 H2 2.61(3) no .
N1 H4 3.52(3) no .
N1 H7 2.5963 no .
N2 H1 3.34(3) no .
N2 H2 2.78(3) no .
N2 H12 3.1107 no .
N2 H13 2.6368 no .
N2 H14 3.43(3) no .
C1 H3 3.27(3) no .
C1 H4 2.75(2) no .
C1 H8 2.46(3) no .
C1 H9 3.04(4) no .
C1 H10 3.21(4) no .
C1 H14 3.45(3) no .
C3 H13 3.3288 no .
C3 H14 3.20(3) no .
C4 H2 2.73(3) no .
C4 H3 2.84(3) no .
C4 H4 3.19(3) no .
C4 H5 3.2432 no .
C4 H7 3.2583 no .
C4 H11 3.3010 no .
C4 H12 2.9052 no .
C4 H13 2.6743 no .
C5 H3 3.55(3) no .
C5 H6 3.24(3) no .
C6 H7 3.2416 no .
C6 H11 2.5790 no .
C6 H12 3.0098 no .
C6 H13 3.2130 no .
C8 H2 3.49(3) no .
C8 H5 3.2356 no .
C8 H9 2.81(3) no .
C8 H10 3.04(3) no .
C9 H2 2.60(3) no .
C9 H6 3.21(3) no .
C9 H8 3.23(3) no .
C9 H9 2.76(3) no .
C9 H10 2.65(3) no .
C10 H7 2.7733 no .
C11 H5 2.6526 no .
C12 H4 3.21(3) no .
C12 H10 3.49(3) no .
C12 H15 3.2380 no .
C12 H16 3.32(3) no .
C13 H4 3.07(3) no .
C13 H17 3.22(3) no .
C14 H8 3.53(3) no .
C14 H16 3.32(3) no .
C14 H18 2.64(4) no .
C14 H19 3.28(4) no .
C14 H20 2.90(3) no .
C15 H8 3.31(3) no .
C15 H14 3.34(3) no .
C15 H17 3.23(3) no .
C16 H8 3.32(3) no .
C16 H10 3.05(3) no .
C16 H15 3.2175 no .
C16 H18 3.24(4) no .
C16 H19 2.68(4) no .
C16 H20 2.92(3) no .
C17 H8 3.50(3) no .
C17 H10 2.91(3) no .
C17 H14 3.38(3) no .
C18 H15 2.6534 no .
C18 H16 2.71(3) no .
H1 H3 2.40(4) no .
H1 H4 2.28(4) no .
H2 H3 2.23(3) no .
H2 H4 2.72(3) no .
H3 H13 2.9806 no .
H4 H14 2.47(4) no .
H5 H6 2.3128 no .
H5 H11 2.3902 no .
H5 H12 3.1048 no .
H5 H13 3.4476 no .
H6 H7 2.2790 no .
H7 H9 2.3159 no .
H7 H10 2.9313 no .
H8 H20 3.46(4) no .
H10 H16 3.29(4) no .
H10 H17 2.95(4) no .
H14 H15 2.3419 no .
H15 H18 2.4739 no .
H15 H19 3.4955 no .
H15 H20 2.9766 no .
H16 H17 2.35(4) no .
H16 H18 3.52(5) no .
H16 H19 2.52(5) no .
H16 H20 3.08(5) no .
S1 H15 3.5551 no 3_556
S1 H19 3.38(4) no 3_656
O1 H8 2.82(3) no 2_467
O1 H9 3.14(3) no 2_467
O1 H10 3.09(4) no 1_455
O1 H10 3.23(3) no 2_467
O1 H16 3.21(3) no 1_455
O1 H17 2.78(3) no 1_455
O1 H20 2.92(4) no 2_467
O2 H1 2.79(3) no 1_655
O2 H3 3.01(3) no 1_655
O2 H4 2.66(3) no 1_655
O2 H18 2.94(4) no 3_656
O2 H19 2.87(3) no 3_656
O3 H7 2.7266 no 4_574
O3 H9 3.46(4) no 4_574
O3 H15 2.6278 no 3_556
O3 H16 3.23(3) no 3_656
O3 H18 2.65(4) no 3_556
O3 H19 3.10(4) no 3_656
N1 H19 3.53(4) no 2_467
N1 H20 3.58(3) no 2_467
N2 H15 3.4465 no 3_556
C1 H17 3.35(3) no 1_455
C1 H19 3.56(3) no 2_467
C1 H20 3.05(4) no 2_467
C2 H5 3.5692 no 2_477
C2 H17 3.28(3) no 1_455
C2 H20 3.56(4) no 2_467
C3 H15 3.2912 no 3_556
C3 H17 3.60(3) no 1_455
C3 H18 3.47(3) no 3_556
C4 H1 3.03(3) no 1_655
C4 H5 3.1604 no 2_477
C4 H6 3.57(3) no 2_477
C5 H1 3.10(3) no 1_655
C5 H5 3.0586 no 2_477
C5 H6 3.05(3) no 2_477
C6 H1 3.20(3) no 1_655
C6 H2 3.15(3) no 1_655
C6 H2 3.18(3) no 2_577
C6 H5 2.9205 no 2_477
C6 H6 3.50(3) no 2_477
C7 H1 3.27(3) no 1_655
C7 H2 3.23(3) no 1_655
C7 H5 2.8836 no 2_477
C7 H13 3.5526 no 2_577
C8 H1 3.24(3) no 1_655
C8 H5 2.9793 no 2_477
C8 H18 3.57(4) no 2_567
C8 H20 3.22(3) no 2_567
C9 H1 3.13(3) no 1_655
C9 H5 3.1141 no 2_477
C10 H8 3.55(3) no 2_567
C10 H16 2.88(3) no 2_467
C10 H20 3.56(3) no 2_567
C11 H6 3.01(3) no 2_477
C12 H11 3.5651 no 3_646
C12 H12 3.2740 no 3_646
C13 H12 3.3920 no 3_646
C13 H13 3.4824 no 3_546
C14 H3 3.09(3) no 3_546
C14 H9 3.57(4) no 2_467
C14 H12 3.3625 no 3_646
C14 H13 3.5696 no 3_546
C14 H16 3.55(3) no 1_455
C15 H12 3.1999 no 3_646
C16 H8 3.42(3) no 2_567
C16 H9 3.16(4) no 2_567
C16 H12 3.0068 no 3_646
C16 H13 3.5842 no 3_646
C17 H1 3.42(3) no 1_655
C17 H11 3.5870 no 3_646
C17 H12 3.0750 no 3_646
C17 H13 3.4714 no 3_646
C17 H14 3.54(3) no 1_655
C18 H7 3.2695 no 2_467
H1 O2 2.79(3) no 1_455
H1 C4 3.03(3) no 1_455
H1 C5 3.10(3) no 1_455
H1 C6 3.20(3) no 1_455
H1 C7 3.27(3) no 1_455
H1 C8 3.24(3) no 1_455
H1 C9 3.13(3) no 1_455
H1 C17 3.42(3) no 1_455
H1 H10 3.25(4) no 1_455
H1 H17 2.66(4) no 1_455
H1 H20 3.43(4) no 2_467
H2 C6 3.15(3) no 1_455
H2 C6 3.18(3) no 2_477
H2 C7 3.23(3) no 1_455
H2 H5 3.3009 no 1_455
H2 H5 2.6904 no 2_477
H2 H6 3.46(4) no 1_455
H2 H6 3.53(4) no 2_477
H2 H20 3.45(4) no 2_467
H3 O2 3.01(3) no 1_455
H3 C14 3.09(3) no 3_556
H3 H6 3.30(4) no 2_477
H3 H12 2.9579 no 1_455
H3 H15 2.8392 no 3_556
H3 H18 3.42(4) no 3_556
H4 O2 2.66(3) no 1_455
H4 H15 3.2036 no 3_556
H4 H17 3.01(4) no 1_455
H4 H18 2.78(4) no 3_556
H5 C2 3.5692 no 2_577
H5 C4 3.1604 no 2_577
H5 C5 3.0586 no 2_577
H5 C6 2.9205 no 2_577
H5 C7 2.8836 no 2_577
H5 C8 2.9793 no 2_577
H5 C9 3.1141 no 2_577
H5 H2 3.3009 no 1_655
H5 H2 2.6904 no 2_577
H5 H5 3.4286 no 2_477
H5 H5 3.4286 no 2_577
H5 H6 3.3213 no 2_577
H5 H7 3.4774 no 2_577
H6 C4 3.57(3) no 2_577
H6 C5 3.05(3) no 2_577
H6 C6 3.50(3) no 2_577
H6 C11 3.01(3) no 2_577
H6 H2 3.46(4) no 1_655
H6 H2 3.53(4) no 2_577
H6 H3 3.30(4) no 2_577
H6 H5 3.3213 no 2_477
H6 H11 2.9124 no 2_577
H6 H13 2.6649 no 2_577
H6 H18 3.48(4) no 2_567
H6 H20 3.60(4) no 2_567
H7 O3 2.7266 no 4_575
H7 C18 3.2695 no 2_567
H7 H5 3.4774 no 2_477
H7 H18 2.9283 no 2_567
H7 H19 3.3367 no 2_467
H7 H20 2.8347 no 2_567
H8 O1 2.82(3) no 2_567
H8 C10 3.55(3) no 2_467
H8 C16 3.42(3) no 2_467
H8 H9 3.58(5) no 2_467
H8 H10 2.87(5) no 2_467
H8 H16 2.79(4) no 2_467
H9 O1 3.14(3) no 2_567
H9 O3 3.46(4) no 4_575
H9 C14 3.57(4) no 2_567
H9 C16 3.16(4) no 2_467
H9 H8 3.58(5) no 2_567
H9 H15 3.1163 no 2_567
H9 H16 2.21(5) no 2_467
H9 H19 3.23(5) no 2_467
H9 H20 3.09(5) no 2_567
H10 O1 3.09(4) no 1_655
H10 O1 3.23(3) no 2_567
H10 H1 3.25(4) no 1_655
H10 H8 2.87(5) no 2_567
H10 H16 3.58(4) no 2_467
H10 H20 2.99(5) no 2_567
H11 C12 3.5651 no 3_656
H11 C17 3.5870 no 3_656
H11 H6 2.9124 no 2_477
H11 H18 3.5139 no 1_565
H11 H19 3.1255 no 1_565
H12 C12 3.2740 no 3_656
H12 C13 3.3920 no 3_656
H12 C14 3.3625 no 3_656
H12 C15 3.1999 no 3_656
H12 C16 3.0068 no 3_656
H12 C17 3.0750 no 3_656
H12 H3 2.9579 no 1_655
H12 H16 3.3924 no 3_656
H12 H17 3.5114 no 3_656
H13 C7 3.5526 no 2_477
H13 C13 3.4824 no 3_556
H13 C14 3.5696 no 3_556
H13 C16 3.5842 no 3_656
H13 C17 3.4714 no 3_656
H13 H6 2.6649 no 2_477
H13 H14 2.8260 no 3_556
H13 H15 3.0548 no 3_556
H13 H17 3.5181 no 3_656
H14 C17 3.54(3) no 1_455
H14 H13 2.8260 no 3_546
H14 H17 2.90(4) no 1_455
H14 H18 3.33(4) no 3_556
H15 S1 3.5551 no 3_546
H15 O3 2.6278 no 3_546
H15 N2 3.4465 no 3_546
H15 C3 3.2912 no 3_546
H15 H3 2.8392 no 3_546
H15 H4 3.2036 no 3_546
H15 H9 3.1163 no 2_467
H15 H13 3.0548 no 3_546
H15 H16 2.8620 no 1_455
H16 O1 3.21(3) no 1_655
H16 O3 3.23(3) no 3_646
H16 C10 2.88(3) no 2_567
H16 C14 3.55(3) no 1_655
H16 H8 2.79(4) no 2_567
H16 H9 2.21(5) no 2_567
H16 H10 3.58(4) no 2_567
H16 H12 3.3924 no 3_646
H16 H15 2.8620 no 1_655
H17 O1 2.78(3) no 1_655
H17 C1 3.35(3) no 1_655
H17 C2 3.28(3) no 1_655
H17 C3 3.60(3) no 1_655
H17 H1 2.66(4) no 1_655
H17 H4 3.01(4) no 1_655
H17 H12 3.5114 no 3_646
H17 H13 3.5181 no 3_646
H17 H14 2.90(4) no 1_655
H18 O2 2.94(4) no 3_646
H18 O3 2.65(4) no 3_546
H18 C3 3.47(3) no 3_546
H18 C8 3.57(4) no 2_467
H18 H3 3.42(4) no 3_546
H18 H4 2.78(4) no 3_546
H18 H6 3.48(4) no 2_467
H18 H7 2.9283 no 2_467
H18 H11 3.5139 no 1_545
H18 H14 3.33(4) no 3_546
H19 S1 3.38(4) no 3_646
H19 O2 2.87(3) no 3_646
H19 O3 3.10(4) no 3_646
H19 N1 3.53(4) no 2_567
H19 C1 3.56(3) no 2_567
H19 H7 3.3367 no 2_567
H19 H9 3.23(5) no 2_567
H19 H11 3.1255 no 1_545
H20 O1 2.92(4) no 2_567
H20 N1 3.58(3) no 2_567
H20 C1 3.05(4) no 2_567
H20 C2 3.56(4) no 2_567
H20 C8 3.22(3) no 2_467
H20 C10 3.56(3) no 2_467
H20 H1 3.43(4) no 2_567
H20 H2 3.45(4) no 2_567
H20 H6 3.60(4) no 2_467
H20 H7 2.8347 no 2_467
H20 H9 3.09(5) no 2_467
H20 H10 2.99(5) no 2_467

loop_
_geom_torsion_atom_site_label_1
_geom_torsion_atom_site_label_2
_geom_torsion_atom_site_label_3
_geom_torsion_atom_site_label_4
_geom_torsion
_geom_torsion_publ_flag
O2 S1 N2 C3 168.23(11) no
O2 S1 N2 C4 -28.54(15) no
O2 S1 C12 C13 -169.33(14) no
O2 S1 C12 C17 10.97(18) no
O3 S1 N2 C3 38.93(14) no
O3 S1 N2 C4 -157.84(12) no
O3 S1 C12 C13 -38.18(18) no
O3 S1 C12 C17 142.12(14) no
N2 S1 C12 C13 76.36(16) no
N2 S1 C12 C17 -103.34(15) no
C12 S1 N2 C3 -76.41(14) no
C12 S1 N2 C4 86.82(14) no
C1 N1 C9 C4 -53.5(3) no
C1 N1 C9 C8 129.18(19) no
C9 N1 C1 O1 -178.63(18) no
C9 N1 C1 C2 0.8(3) no
C10 N1 C1 O1 -1.9(3) no
C10 N1 C1 C2 177.48(18) no
C10 N1 C9 C4 129.7(2) no
C10 N1 C9 C8 -47.6(3) no
S1 N2 C3 C2 126.80(14) no
S1 N2 C4 C5 85.7(2) no
S1 N2 C4 C9 -97.90(19) no
C3 N2 C4 C5 -110.6(2) no
C3 N2 C4 C9 65.8(3) no
C4 N2 C3 C2 -36.8(3) no
O1 C1 C2 C3 -106.8(3) no
N1 C1 C2 C3 73.8(3) no
C1 C2 C3 N2 -49.7(3) no
N2 C4 C5 C6 178.72(16) no
N2 C4 C5 C11 -2.1(3) no
N2 C4 C9 N1 4.5(3) no
N2 C4 C9 C8 -178.25(16) no
C5 C4 C9 N1 -179.14(18) no
C5 C4 C9 C8 -1.9(3) no
C9 C4 C5 C6 2.4(3) no
C9 C4 C5 C11 -178.46(18) no
C4 C5 C6 C7 -1.4(4) no
C11 C5 C6 C7 179.42(19) no
C5 C6 C7 C8 -0.1(4) no
C6 C7 C8 C9 0.6(4) no
C7 C8 C9 N1 177.65(19) no
C7 C8 C9 C4 0.3(4) no
S1 C12 C13 C14 -176.47(14) no
S1 C12 C17 C16 178.32(14) no
C13 C12 C17 C16 -1.4(4) no
C17 C12 C13 C14 3.2(4) no
C12 C13 C14 C15 -1.8(4) no
C13 C14 C15 C16 -1.3(4) no
C13 C14 C15 C18 176.78(18) no
C14 C15 C16 C17 3.3(4) no
C18 C15 C16 C17 -174.87(19) no
C15 C16 C17 C12 -1.9(4) no
